data_4127673
loop_
_publ_author_name
'Touge, Taichiro'
'Sakaguchi, Kazuhiko'
'Tamaki, Nao'
'Nara, Hideki'
'Yokozawa, Tohru'
'Matsumura, Kazuhiko'
'Kayaki, Yoshihito'

_publ_section_title
;
 Multiple Absolute Stereocontrol in Cascade Lactone Formation via Dynamic
 Kinetic Resolution Driven by the Asymmetric Transfer Hydrogenation of
 Keto Acids with Oxo-Tethered Ruthenium Catalysts.
;
_journal_issue 41
_journal_name_full 'Journal of the American Chemical Society'
_journal_page_first 16354
_journal_page_last 16361
_journal_paper_doi 10.1021/jacs.9b07297
_journal_volume 141
_journal_year 2019
_chemical_absolute_configuration ad
_chemical_formula_moiety 'C13 H14 O2'
_chemical_formula_sum 'C13 H14 O2'
_chemical_formula_weight 202.24
_chemical_name_systematic
;
(3R,3aS,9bR)-3-methyl-3a,4,5,9b-tetrahydronaphtho[1,2-b]furan-2(3H)-one
;
_space_group_crystal_system orthorhombic
_space_group_IT_number 19
_space_group_name_Hall 'P 2ac 2ab'
_space_group_name_H-M_alt 'P 21 21 21'
_symmetry_space_group_name_Hall 'P 2ac 2ab'
_symmetry_space_group_name_H-M 'P 21 21 21'
_atom_sites_solution_hydrogens geom
_atom_sites_solution_primary dual
_audit_creation_date 2019-02-28
_audit_creation_method
;
Olex2 1.3-ac4
(compiled 2018.12.05 svn.r3537 for Rigaku Oxford Diffraction, GUI svn.r5625)
;
_cell_angle_alpha 90
_cell_angle_beta 90
_cell_angle_gamma 90
_cell_formula_units_Z 4
_cell_length_a 5.03220(10)
_cell_length_b 13.0715(2)
_cell_length_c 16.2633(2)
_cell_measurement_reflns_used 6055
_cell_measurement_temperature 100.01(10)
_cell_measurement_theta_max 77.2510
_cell_measurement_theta_min 4.3490
_cell_volume 1069.77(3)
_computing_cell_refinement 'CrysAlisPro 1.171.40.37a (Rigaku OD, 2019)'
_computing_data_collection 'CrysAlisPro 1.171.40.37a (Rigaku OD, 2019)'
_computing_data_reduction 'CrysAlisPro 1.171.40.37a (Rigaku OD, 2019)'
_computing_molecular_graphics 'Olex2 (Dolomanov et al., 2009)'
_computing_publication_material 'Olex2 (Dolomanov et al., 2009)'
_computing_structure_refinement 'ShelXL (Sheldrick, 2015)'
_computing_structure_solution 'ShelXT (Sheldrick, 2015)'
_diffrn_ambient_environment N~2~
_diffrn_ambient_temperature 100.01(10)
_diffrn_detector 'CCD plate'
_diffrn_detector_area_resol_mean 10.0000
_diffrn_detector_type HyPix
_diffrn_measured_fraction_theta_full 1.000
_diffrn_measured_fraction_theta_max 0.991
_diffrn_measurement_details
;
List of Runs (angles in degrees, time in seconds):

  # Type    Start    End  Width  t~exp~   \w     \q     \k     \f   Frames
--------------------------------------------------------------------------
  1  \w    -26.00  43.00   0.50    0.46    --  -39.45  19.00  90.00  138
  2  \w    -26.00  43.00   0.50    0.46    --  -39.45  19.00 150.00  138
  3  \w     12.00 114.00   0.50    0.46    --   39.45  58.00 159.00  204
  4  \w      5.00 115.00   0.50    0.46    --   39.45  77.00 -30.00  220
  5  \w     87.00 178.00   0.50    1.83    --  116.00  45.00-150.00  182
  6  \w    100.00 178.00   0.50    1.83    --  116.00 111.00  30.00  156
  7  \w     88.00 178.00   0.50    1.83    --  116.00  58.00 159.00  180
  8  \w     87.00 178.00   0.50    1.83    --  116.00  45.00  90.00  182
  9  \w     87.00 178.00   0.50    1.83    --  116.00  61.00  90.00  182
 10  \w     41.00  67.00   0.50    1.83    --  116.00 -58.00  18.00   52
 11  \w     42.00  71.00   0.50    1.83    --  116.00 -61.00  60.00   58
 12  \w     42.00  71.00   0.50    1.83    --  116.00 -61.00 120.00   58
 13  \w     42.00  71.00   0.50    1.83    --  116.00 -61.00 150.00   58
 14  \w     37.00 113.00   0.50    1.83    --  116.00-120.00 144.00  152
 15  \w     46.00 137.00   0.50    1.83    --  116.00-154.00 -13.00  182
 16  \w     42.00  74.00   0.50    1.83    --  116.00 -63.00-145.00   64
 17  \w     42.00  71.00   0.50    1.83    --  116.00 -61.00 -30.00   58
 18  \w     42.00  71.00   0.50    1.83    --  116.00 -61.00   0.00   58
 19  \w     36.00 111.00   0.50    1.83    --  116.00-111.00   0.00  150
 20  \w     46.00 116.00   0.50    0.46    --   39.45-154.00 -13.00  140
 21  \w     36.00 178.00   0.50    1.83    --  116.00  15.00   0.00  284
 22  \w      5.00 115.00   0.50    0.46    --   39.45  77.00-150.00  220
 23  \w    -26.00  43.00   0.50    0.46    --  -39.45  19.00-120.00  138
 24  \w    -45.00  26.00   0.50    0.46    --   39.45 -19.00-120.00  142
 25  \w    -74.00 -19.00   0.50    1.83    --  -94.50  63.00  -8.00  110
 26  \w    -51.00 -15.00   0.50    1.83    --  -94.50  45.00 -90.00   72
 27  \w    -51.00 -15.00   0.50    1.83    --  -94.50  45.00 -30.00   72
 28  \w    -51.00 -15.00   0.50    1.83    --  -94.50  45.00  60.00   72
 29  \w   -114.00  -5.00   0.50    0.46    --  -39.45 -77.00  30.00  218
 30  \w   -170.00 -86.00   0.50    1.83    --  -94.50 -77.00  60.00  168
;
_diffrn_measurement_device 'four-circle diffractometer'
_diffrn_measurement_device_type 'XtaLAB Synergy, Dualflex, HyPix'
_diffrn_measurement_method '\w scans'
_diffrn_orient_matrix_type 'CrysAlisPro convention (1999,Acta A55,543-557)'
_diffrn_orient_matrix_UB_11 0.0046601000
_diffrn_orient_matrix_UB_12 0.0186322000
_diffrn_orient_matrix_UB_13 -0.0935190000
_diffrn_orient_matrix_UB_21 0.2103616000
_diffrn_orient_matrix_UB_22 -0.0847084000
_diffrn_orient_matrix_UB_23 -0.0099566000
_diffrn_orient_matrix_UB_31 -0.2222855000
_diffrn_orient_matrix_UB_32 -0.0798368000
_diffrn_orient_matrix_UB_33 -0.0112997000
_diffrn_radiation_monochromator mirror
_diffrn_radiation_probe x-ray
_diffrn_radiation_type CuK\a
_diffrn_radiation_wavelength 1.54184
_diffrn_reflns_av_R_equivalents 0.0283
_diffrn_reflns_av_unetI/netI 0.0167
_diffrn_reflns_Laue_measured_fraction_full 1.000
_diffrn_reflns_Laue_measured_fraction_max 0.991
_diffrn_reflns_limit_h_max 5
_diffrn_reflns_limit_h_min -6
_diffrn_reflns_limit_k_max 15
_diffrn_reflns_limit_k_min -16
_diffrn_reflns_limit_l_max 20
_diffrn_reflns_limit_l_min -20
_diffrn_reflns_number 10688
_diffrn_reflns_point_group_measured_fraction_full 1.000
_diffrn_reflns_point_group_measured_fraction_max 0.981
_diffrn_reflns_theta_full 67.684
_diffrn_reflns_theta_max 77.500
_diffrn_reflns_theta_min 4.339
_diffrn_source 'micro-focus sealed X-ray tube'
_diffrn_source_type 'PhotonJet (Cu) X-ray Source'
_exptl_absorpt_coefficient_mu 0.668
_exptl_absorpt_correction_T_max 1.000
_exptl_absorpt_correction_T_min 0.644
_exptl_absorpt_correction_type gaussian
_exptl_absorpt_process_details
;
CrysAlisPro 1.171.40.37a (Rigaku Oxford Diffraction, 2019)
Numerical absorption correction based on gaussian integration over
            a multifaceted crystal model
Empirical absorption correction using spherical harmonics,
 implemented in SCALE3 ABSPACK scaling algorithm.
;
_exptl_crystal_colour colourless
_exptl_crystal_density_diffrn 1.256
_exptl_crystal_description prism
_exptl_crystal_F_000 432
_exptl_crystal_size_max 0.202
_exptl_crystal_size_mid 0.084
_exptl_crystal_size_min 0.08
_refine_diff_density_max 0.198
_refine_diff_density_min -0.145
_refine_diff_density_rms 0.035
_refine_ls_abs_structure_details
;
 Flack x determined using 854 quotients [(I+)-(I-)]/[(I+)+(I-)]
 (Parsons, Flack and Wagner, Acta Cryst. B69 (2013) 249-259).
;
_refine_ls_abs_structure_Flack 0.07(9)
_refine_ls_extinction_method none
_refine_ls_goodness_of_fit_ref 1.096
_refine_ls_hydrogen_treatment constr
_refine_ls_matrix_type full
_refine_ls_number_parameters 137
_refine_ls_number_reflns 2238
_refine_ls_number_restraints 0
_refine_ls_restrained_S_all 1.096
_refine_ls_R_factor_all 0.0319
_refine_ls_R_factor_gt 0.0309
_refine_ls_shift/su_max 0.000
_refine_ls_shift/su_mean 0.000
_refine_ls_structure_factor_coef Fsqd
_refine_ls_weighting_details 'w=1/[\s^2^(Fo^2^)+(0.0526P)^2^+0.1499P] where P=(Fo^2^+2Fc^2^)/3'
_refine_ls_weighting_scheme calc
_refine_ls_wR_factor_gt 0.0852
_refine_ls_wR_factor_ref 0.0861
_reflns_Friedel_coverage 0.663
_reflns_Friedel_fraction_full 1.000
_reflns_Friedel_fraction_max 0.965
_reflns_number_gt 2161
_reflns_number_total 2238
_reflns_threshold_expression 'I > 2\s(I)'
_cod_data_source_file ja9b07297_si_011.cif
_cod_data_source_block exp_57
_cod_database_code 4127673
_shelx_shelxl_version_number 2018/3
_shelx_space_group_comment
;
The symmetry employed for this shelxl refinement is uniquely defined
by the following loop, which should always be used as a source of
symmetry information in preference to the above space-group names.
They are only intended as comments.
;
_diffrn_oxdiff_digest_frames
;
015e426d93ae2d99f9eea1b1656764090b04108fb30
;
_reflns_odcompleteness_completeness 99.92
_reflns_odcompleteness_iscentric 1
_reflns_odcompleteness_theta 74.33
_olex2_refinement_description
;
1. Fixed Uiso
 At 1.2 times of:
  All C(H) groups, All C(H,H) groups
 At 1.5 times of:
  All C(H,H,H) groups
2.a Ternary CH refined with riding coordinates:
 C4(H4), C13(H13), C3(H3)
2.b Secondary CH2 refined with riding coordinates:
 C5(H5A,H5B), C6(H6A,H6B)
2.c Aromatic/amide H refined with riding coordinates:
 C11(H11), C8(H8), C9(H9), C10(H10)
2.d Idealised Me refined as rotating group:
 C15(H15A,H15B,H15C)
;
_ins_header
;
TITL exp_57 in P2(1)2(1)2(1) 
REM P2(1)2(1)2(1) (#19 in standard setting)
CELL 1.54184   5.032169  13.071543  16.263274  90.0000  90.0000  90.0000
ZERR    5.00   0.000072   0.000212   0.000222   0.0000   0.0000   0.0000
LATT -1
SYMM -x+1/2,-y, z+1/2 
SYMM -x, y+1/2,-z+1/2 
SYMM  x+1/2,-y+1/2,-z 
SFAC C H N O
UNIT 55.00 50.00 5.00 5.00
TREF
HKLF 4
END
;
_olex2_submission_special_instructions 'No special instructions were received'
_oxdiff_exptl_absorpt_empirical_details
;
Empirical correction (ABSPACK) includes:
- Absorption correction using spherical harmonics
- Frame scaling
;
_oxdiff_exptl_absorpt_empirical_full_max 1.503
_oxdiff_exptl_absorpt_empirical_full_min 0.704

loop_
_space_group_symop_operation_xyz
'x, y, z'
'-x+1/2, -y, z+1/2'
'-x, y+1/2, -z+1/2'
'x+1/2, -y+1/2, -z'

loop_
_atom_site_label
_atom_site_type_symbol
_atom_site_fract_x
_atom_site_fract_y
_atom_site_fract_z
_atom_site_U_iso_or_equiv
_atom_site_adp_type
_atom_site_occupancy
_atom_site_site_symmetry_order
_atom_site_calc_flag
_atom_site_refinement_flags_posn
O1 O 0.6703(2) 0.68016(8) 0.44024(7) 0.0243(3) Uani 1 1 d .
O14 O 0.6629(3) 0.59763(9) 0.56023(7) 0.0280(3) Uani 1 1 d .
C2 C 0.5553(3) 0.61701(12) 0.49590(10) 0.0236(3) Uani 1 1 d .
C4 C 0.3227(3) 0.59288(12) 0.37050(9) 0.0228(3) Uani 1 1 d .
H4 H 0.149732 0.606150 0.344977 0.027 Uiso 1 1 calc R
C13 C 0.4969(3) 0.68872(11) 0.36664(9) 0.0227(3) Uani 1 1 d .
H13 H 0.384718 0.749680 0.371676 0.027 Uiso 1 1 calc R
C12 C 0.6732(3) 0.69922(12) 0.29222(9) 0.0232(3) Uani 1 1 d .
C7 C 0.6743(3) 0.62500(12) 0.23011(9) 0.0240(3) Uani 1 1 d .
C11 C 0.8395(4) 0.78422(12) 0.28596(10) 0.0271(3) Uani 1 1 d .
H11 H 0.837191 0.833702 0.327047 0.033 Uiso 1 1 calc R
C5 C 0.4596(3) 0.50328(12) 0.32820(10) 0.0240(3) Uani 1 1 d .
H5A H 0.349204 0.442644 0.332196 0.029 Uiso 1 1 calc R
H5B H 0.627847 0.489072 0.354967 0.029 Uiso 1 1 calc R
C3 C 0.2911(3) 0.57952(13) 0.46388(10) 0.0246(3) Uani 1 1 d .
H3 H 0.154742 0.627891 0.482316 0.029 Uiso 1 1 calc R
C8 C 0.8411(4) 0.63870(13) 0.16234(10) 0.0291(4) Uani 1 1 d .
H8 H 0.840670 0.590459 0.120305 0.035 Uiso 1 1 calc R
C6 C 0.5068(4) 0.52988(12) 0.23783(9) 0.0254(3) Uani 1 1 d .
H6A H 0.595769 0.473268 0.210814 0.030 Uiso 1 1 calc R
H6B H 0.337451 0.540643 0.210699 0.030 Uiso 1 1 calc R
C9 C 1.0068(4) 0.72284(14) 0.15670(11) 0.0330(4) Uani 1 1 d .
H9 H 1.117211 0.730702 0.111279 0.040 Uiso 1 1 calc R
C10 C 1.0082(4) 0.79582(13) 0.21920(11) 0.0320(4) Uani 1 1 d .
H10 H 1.121495 0.851900 0.216131 0.038 Uiso 1 1 calc R
C15 C 0.2134(4) 0.47373(14) 0.49561(11) 0.0304(4) Uani 1 1 d .
H15A H 0.348317 0.425162 0.480817 0.046 Uiso 1 1 calc GR
H15B H 0.047169 0.453638 0.471591 0.046 Uiso 1 1 calc GR
H15C H 0.196009 0.475878 0.554363 0.046 Uiso 1 1 calc GR

loop_
_atom_site_aniso_label
_atom_site_aniso_U_11
_atom_site_aniso_U_22
_atom_site_aniso_U_33
_atom_site_aniso_U_23
_atom_site_aniso_U_13
_atom_site_aniso_U_12
O1 0.0256(5) 0.0253(5) 0.0221(5) -0.0017(4) -0.0034(5) -0.0006(5)
O14 0.0302(6) 0.0310(6) 0.0227(5) -0.0032(4) -0.0036(5) 0.0009(5)
C2 0.0259(7) 0.0227(7) 0.0223(7) -0.0045(6) 0.0008(6) 0.0029(6)
C4 0.0205(7) 0.0241(7) 0.0239(7) -0.0014(6) -0.0023(6) 0.0015(6)
C13 0.0238(7) 0.0214(7) 0.0229(7) -0.0029(6) -0.0043(6) 0.0052(6)
C12 0.0235(7) 0.0217(7) 0.0244(7) 0.0009(6) -0.0042(6) 0.0042(6)
C7 0.0237(7) 0.0246(8) 0.0237(7) 0.0002(6) -0.0036(6) 0.0036(7)
C11 0.0303(8) 0.0227(7) 0.0283(7) 0.0025(6) -0.0068(7) 0.0011(7)
C5 0.0263(7) 0.0217(7) 0.0241(7) -0.0027(6) -0.0009(6) -0.0007(6)
C3 0.0226(8) 0.0271(8) 0.0241(7) -0.0030(6) -0.0002(7) 0.0026(6)
C8 0.0312(8) 0.0304(8) 0.0257(7) 0.0002(6) -0.0006(7) 0.0053(7)
C6 0.0285(8) 0.0242(7) 0.0234(8) -0.0044(6) -0.0015(7) 0.0007(7)
C9 0.0303(8) 0.0382(9) 0.0304(8) 0.0065(7) 0.0030(7) 0.0019(8)
C10 0.0312(8) 0.0286(8) 0.0361(9) 0.0087(7) -0.0053(8) -0.0031(8)
C15 0.0305(8) 0.0336(9) 0.0270(7) 0.0009(7) 0.0011(7) -0.0042(7)

loop_
_atom_type_symbol
_atom_type_description
_atom_type_scat_dispersion_real
_atom_type_scat_dispersion_imag
_atom_type_scat_source
C C 0.0181 0.0091 'International Tables Vol C Tables 4.2.6.8 and 6.1.1.4'
H H 0.0000 0.0000 'International Tables Vol C Tables 4.2.6.8 and 6.1.1.4'
O O 0.0492 0.0322 'International Tables Vol C Tables 4.2.6.8 and 6.1.1.4'

loop_
_exptl_crystal_face_index_h
_exptl_crystal_face_index_k
_exptl_crystal_face_index_l
_exptl_crystal_face_perp_dist
3 1 -1 0.0745
-2 -4 -4 0.1100
0 4 -9 0.0252
0 -4 9 0.0564
2 1 9 0.0798
-1 0 -9 0.0710
0 -8 -3 0.0709
0 8 3 0.0148
-2 5 3 0.0416
-1 -5 8 0.0643
0 2 10 0.0348
1 0 -10 0.0359
0 -8 3 0.0605
-1 8 -4 0.0042
-3 3 -5 0.0752
0 -5 -9 0.0558
0 5 9 0.0279

loop_
_geom_angle_atom_site_label_1
_geom_angle_atom_site_label_2
_geom_angle_atom_site_label_3
_geom_angle
C2 O1 C13 109.49(12)
O1 C2 C3 110.07(14)
O14 C2 O1 121.11(15)
O14 C2 C3 128.82(16)
C13 C4 C3 101.12(12)
C5 C4 C13 110.62(13)
C5 C4 C3 113.94(13)
O1 C13 C4 103.98(11)
O1 C13 C12 107.95(13)
C12 C13 C4 116.41(12)
C7 C12 C13 121.22(14)
C11 C12 C13 118.98(14)
C11 C12 C7 119.81(15)
C12 C7 C6 120.62(15)
C8 C7 C12 118.84(15)
C8 C7 C6 120.49(14)
C10 C11 C12 120.77(15)
C4 C5 C6 109.25(13)
C2 C3 C4 102.28(14)
C2 C3 C15 113.75(14)
C15 C3 C4 117.60(13)
C9 C8 C7 121.10(16)
C7 C6 C5 110.76(13)
C8 C9 C10 119.92(16)
C11 C10 C9 119.54(16)

loop_
_geom_bond_atom_site_label_1
_geom_bond_atom_site_label_2
_geom_bond_distance
O1 C2 1.355(2)
O1 C13 1.4853(18)
O14 C2 1.205(2)
C2 C3 1.510(2)
C4 C13 1.530(2)
C4 C5 1.523(2)
C4 C3 1.537(2)
C13 C12 1.507(2)
C12 C7 1.401(2)
C12 C11 1.395(2)
C7 C8 1.397(2)
C7 C6 1.507(2)
C11 C10 1.387(3)
C5 C6 1.529(2)
C3 C15 1.527(2)
C8 C9 1.383(3)
C9 C10 1.394(3)

loop_
_exptl_oxdiff_crystal_face_indexfrac_h
_exptl_oxdiff_crystal_face_indexfrac_k
_exptl_oxdiff_crystal_face_indexfrac_l
_exptl_oxdiff_crystal_face_x
_exptl_oxdiff_crystal_face_y
_exptl_oxdiff_crystal_face_z
3.2041 1.4538 -0.9801 0.1337 0.5606 -0.8172
-2.3980 -4.4894 -4.4933 0.3254 -0.0794 0.9422
0.0893 3.9943 -9.3101 0.9455 -0.2269 -0.2335
-0.1136 -4.0437 9.2742 -0.9432 0.2263 0.2433
1.7778 1.1421 8.7453 -0.7883 0.1902 -0.5852
-1.4268 0.0851 -9.4994 0.8833 -0.2128 0.4177
0.0289 -8.0201 -3.4356 0.1720 0.7197 0.6727
-0.1391 7.9992 3.4826 -0.1773 -0.7415 -0.6471
-2.2800 5.4021 3.4595 -0.2335 -0.9717 0.0364
-0.6718 -5.0804 8.1706 -0.8619 0.2077 0.4626
-0.1306 1.7296 10.3258 -0.9340 -0.2768 -0.2257
0.6617 -0.4948 -10.3184 0.9588 0.2838 0.0090
-0.0850 -8.1111 3.0812 -0.4397 0.6385 0.6317
-0.5439 7.7646 -3.8767 0.5047 -0.7335 -0.4552
-2.6510 2.8499 -5.0576 0.5137 -0.7487 0.4189
0.0529 -4.7492 -8.7440 0.7295 0.5005 0.4662
-0.0529 4.7492 8.7440 -0.7295 -0.5005 -0.4662
